data_4320102
loop_
_publ_author_name
'Carl Ohrenberg'
'Louise M. Liable-Sands'
'Arnold L. Rheingold'
'Charles G. Riordan'

_publ_section_title
;
 Structural Diversity in a Family of Copper(I) Thioether Complexes
;
_journal_name_full 'Inorganic Chemistry'
_journal_page_first 4276
_journal_page_last 4283
_journal_paper_doi 10.1021/ic010273a
_journal_volume 40
_journal_year 2001
_chemical_formula_sum 'C48 H47 B Cu P S3'
_chemical_formula_weight 825.36
_chemical_name_systematic
;
   ?
;
_space_group_IT_number 15
_symmetry_cell_setting monoclinic
_symmetry_space_group_name_Hall '-C 2yc'
_symmetry_space_group_name_H-M 'C 1 2/c 1'
_atom_sites_solution_hydrogens geom
_atom_sites_solution_primary direct
_atom_sites_solution_secondary difmap
_audit_creation_method SHELXL
_cell_angle_alpha 90.00
_cell_angle_beta 109.54(3)
_cell_angle_gamma 90.00
_cell_formula_units_Z 8
_cell_length_a 26.990(4)
_cell_length_b 13.864(3)
_cell_length_c 24.053(11)
_cell_measurement_temperature 250(2)
_cell_volume 8482(5)
_computing_structure_refinement 'SHELXL-93 (Sheldrick, 1993)'
_computing_structure_solution 'SHELXS-86 (Sheldrick, 1990)'
_diffrn_ambient_temperature 250(2)
_diffrn_radiation_monochromator graphite
_diffrn_radiation_source 'fine-focus sealed tube'
_diffrn_radiation_type MoK\a
_diffrn_radiation_wavelength 0.71073
_diffrn_reflns_av_R_equivalents 0.0483
_diffrn_reflns_av_sigmaI/netI 0.0533
_diffrn_reflns_limit_h_max 1
_diffrn_reflns_limit_h_min -28
_diffrn_reflns_limit_k_max 1
_diffrn_reflns_limit_k_min -14
_diffrn_reflns_limit_l_max 25
_diffrn_reflns_limit_l_min -24
_diffrn_reflns_number 6508
_diffrn_reflns_theta_max 22.50
_diffrn_reflns_theta_min 2.02
_exptl_absorpt_coefficient_mu 0.733
_exptl_crystal_colour colorless
_exptl_crystal_density_diffrn 1.293
_exptl_crystal_description block
_exptl_crystal_F_000 3456
_exptl_crystal_size_max 0.50
_exptl_crystal_size_mid 0.40
_exptl_crystal_size_min 0.40
_refine_diff_density_max 0.492
_refine_diff_density_min -0.755
_refine_diff_density_rms 0.062
_refine_ls_extinction_coef 0.00182(14)
_refine_ls_extinction_expression Fc^*^=kFc[1+0.001xFc^2^\l^3^/sin(2\q)]^-1/4^
_refine_ls_extinction_method SHELXL
_refine_ls_goodness_of_fit_all 1.028
_refine_ls_goodness_of_fit_obs 1.061
_refine_ls_matrix_type full
_refine_ls_number_parameters 488
_refine_ls_number_reflns 5504
_refine_ls_number_restraints 0
_refine_ls_restrained_S_all 1.028
_refine_ls_restrained_S_obs 1.061
_refine_ls_R_factor_all 0.0676
_refine_ls_R_factor_obs 0.0461
_refine_ls_shift/esd_max 0.002
_refine_ls_shift/esd_mean 0.000
_refine_ls_structure_factor_coef Fsqd
_refine_ls_weighting_details 'w=1/[\s^2^(Fo^2^)+(0.0781P)^2^+2.8769P] where P=(Fo^2^+2Fc^2^)/3'
_refine_ls_weighting_scheme calc
_refine_ls_wR_factor_all 0.1267
_refine_ls_wR_factor_obs 0.1132
_reflns_number_observed 4234
_reflns_number_total 5504
_reflns_observed_criterion >2sigma(I)
_cod_data_source_file ic010273a_2.cif
_cod_data_source_block cgr38(2)
_cod_depositor_comments
;
The following automatic conversions were performed:

'_refine_ls_weighting_scheme' value 'calc
w=1/[\s^2^(Fo^2^)+(0.0781P)^2^+2.8769P] where P=(Fo^2^+2Fc^2^)/3' was
changed to 'calc'. New tag '_refine_ls_weighting_details' was
created. The value of the new tag was set to
'w=1/[\s^2^(Fo^2^)+(0.0781P)^2^+2.8769P] where P=(Fo^2^+2Fc^2^)/3'.

Automatic conversion script
Id: cif_fix_values 3143 2015-03-26 13:38:13Z robertas 
;
_cod_database_code 4320102

loop_
_symmetry_equiv_pos_as_xyz
'x, y, z'
'-x, y, -z+1/2'
'x+1/2, y+1/2, z'
'-x+1/2, y+1/2, -z+1/2'
'-x, -y, -z'
'x, -y, z-1/2'
'-x+1/2, -y+1/2, -z'
'x+1/2, -y+1/2, z-1/2'

loop_
_atom_site_aniso_label
_atom_site_aniso_U_11
_atom_site_aniso_U_22
_atom_site_aniso_U_33
_atom_site_aniso_U_23
_atom_site_aniso_U_13
_atom_site_aniso_U_12
Cu 0.0327(3) 0.0369(3) 0.0470(3) 0.0005(2) 0.0233(2) 0.0006(2)
S1 0.0351(6) 0.0308(6) 0.0426(6) 0.0001(5) 0.0178(5) 0.0017(5)
S2 0.0324(6) 0.0352(6) 0.0398(6) 0.0041(5) 0.0194(5) 0.0011(5)
S3 0.0346(6) 0.0393(6) 0.0401(6) 0.0009(5) 0.0174(5) 0.0013(5)
P 0.0314(6) 0.0331(6) 0.0469(7) 0.0003(5) 0.0218(5) 0.0015(5)
B 0.029(2) 0.035(3) 0.041(3) 0.003(2) 0.021(2) 0.000(2)
C1 0.034(2) 0.026(2) 0.047(3) -0.003(2) 0.013(2) -0.004(2)
C2 0.061(3) 0.055(3) 0.049(3) 0.008(2) 0.022(2) 0.016(3)
C3 0.065(3) 0.060(3) 0.050(3) 0.016(3) 0.015(3) 0.013(3)
C4 0.048(3) 0.041(3) 0.067(3) 0.006(3) 0.008(3) 0.005(2)
C5 0.042(3) 0.041(3) 0.070(3) -0.008(3) 0.018(2) 0.008(2)
C6 0.045(3) 0.039(3) 0.048(3) -0.008(2) 0.017(2) 0.002(2)
C7 0.070(4) 0.071(4) 0.098(4) 0.020(3) 0.009(3) 0.034(3)
C8 0.034(2) 0.040(2) 0.056(3) 0.004(2) 0.029(2) -0.001(2)
C9 0.032(2) 0.033(2) 0.041(2) 0.007(2) 0.018(2) 0.009(2)
C10 0.038(2) 0.037(2) 0.045(3) 0.007(2) 0.020(2) 0.004(2)
C11 0.050(3) 0.048(3) 0.059(3) 0.015(2) 0.035(2) 0.003(2)
C12 0.063(3) 0.059(3) 0.048(3) 0.009(3) 0.031(3) 0.017(3)
C13 0.054(3) 0.058(3) 0.044(3) -0.003(2) 0.014(2) 0.003(3)
C14 0.038(3) 0.043(3) 0.046(3) 0.007(2) 0.018(2) 0.000(2)
C15 0.118(5) 0.114(5) 0.053(3) -0.001(3) 0.054(3) 0.003(4)
C16 0.026(2) 0.040(2) 0.050(3) 0.004(2) 0.018(2) -0.002(2)
C17 0.036(2) 0.045(3) 0.032(2) 0.003(2) 0.012(2) -0.001(2)
C18 0.038(3) 0.047(3) 0.067(3) 0.004(3) 0.002(2) 0.004(2)
C19 0.060(3) 0.040(3) 0.071(3) -0.001(3) 0.012(3) -0.001(3)
C20 0.052(3) 0.060(3) 0.037(3) 0.002(2) 0.012(2) -0.011(3)
C21 0.038(3) 0.072(4) 0.055(3) 0.005(3) 0.003(2) -0.001(3)
C22 0.043(3) 0.052(3) 0.053(3) 0.003(2) 0.013(2) 0.007(2)
C23 0.076(4) 0.077(4) 0.056(3) -0.006(3) 0.009(3) -0.028(3)
C24 0.033(2) 0.041(2) 0.052(3) -0.001(2) 0.022(2) 0.008(2)
C25 0.034(2) 0.039(2) 0.048(3) 0.007(2) 0.024(2) 0.001(2)
C26 0.037(3) 0.055(3) 0.069(3) 0.003(3) 0.027(2) -0.004(2)
C27 0.040(3) 0.064(3) 0.082(4) 0.014(3) 0.020(3) -0.008(3)
C28 0.040(3) 0.077(4) 0.090(4) 0.023(3) 0.040(3) 0.010(3)
C29 0.056(3) 0.073(4) 0.083(4) 0.007(3) 0.052(3) 0.015(3)
C30 0.049(3) 0.054(3) 0.064(3) 0.005(2) 0.034(2) 0.002(2)
C31 0.039(3) 0.031(2) 0.047(2) 0.002(2) 0.024(2) 0.000(2)
C32 0.039(3) 0.050(3) 0.068(3) -0.012(3) 0.026(2) 0.005(2)
C33 0.058(3) 0.060(3) 0.087(4) -0.026(3) 0.045(3) -0.002(3)
C34 0.071(4) 0.058(3) 0.062(3) -0.024(3) 0.034(3) -0.015(3)
C35 0.068(4) 0.065(3) 0.059(3) -0.013(3) 0.016(3) 0.010(3)
C36 0.048(3) 0.056(3) 0.057(3) -0.008(3) 0.012(2) 0.018(2)
C37 0.042(3) 0.037(2) 0.044(2) -0.001(2) 0.023(2) 0.001(2)
C38 0.051(3) 0.054(3) 0.078(3) 0.017(3) 0.024(3) -0.001(3)
C39 0.078(4) 0.063(4) 0.077(4) 0.028(3) 0.012(3) 0.011(3)
C40 0.058(4) 0.068(4) 0.067(3) 0.005(3) 0.000(3) 0.016(3)
C41 0.036(3) 0.072(4) 0.068(3) -0.002(3) 0.012(3) 0.004(3)
C42 0.040(3) 0.051(3) 0.059(3) 0.005(2) 0.019(2) 0.000(2)
C43 0.028(2) 0.036(2) 0.050(3) 0.002(2) 0.019(2) 0.000(2)
C44 0.045(3) 0.042(3) 0.051(3) -0.001(2) 0.017(2) 0.002(2)
C45 0.049(3) 0.042(3) 0.073(3) -0.008(3) 0.014(3) -0.003(2)
C46 0.036(3) 0.042(3) 0.088(4) 0.016(3) 0.013(3) -0.003(2)
C47 0.039(3) 0.055(3) 0.076(3) 0.020(3) 0.031(2) 0.001(2)
C48 0.040(3) 0.044(3) 0.064(3) 0.008(2) 0.033(2) 0.006(2)

loop_
_atom_site_label
_atom_site_type_symbol
_atom_site_fract_x
_atom_site_fract_y
_atom_site_fract_z
_atom_site_U_iso_or_equiv
_atom_site_thermal_displace_type
_atom_site_occupancy
_atom_site_calc_flag
_atom_site_refinement_flags
_atom_site_disorder_group
Cu Cu 0.17266(2) 1.01406(3) 0.91872(2) 0.0363(2) Uani 1 d . .
S1 S 0.22804(4) 1.14856(7) 0.93544(4) 0.0350(3) Uani 1 d . .
S2 S 0.23722(4) 0.90168(7) 0.96997(4) 0.0339(3) Uani 1 d . .
S3 S 0.18079(4) 0.98011(7) 0.82816(4) 0.0368(3) Uani 1 d . .
P P 0.10022(4) 1.01547(8) 0.94109(5) 0.0350(3) Uani 1 d . .
B B 0.2891(2) 1.0048(3) 0.9003(2) 0.0325(11) Uani 1 d . .
C1 C 0.18550(15) 1.2432(3) 0.8988(2) 0.0358(10) Uani 1 d . .
C2 C 0.1759(2) 1.2706(3) 0.8416(2) 0.0542(13) Uani 1 d . .
H2A H 0.1947(2) 1.2418(3) 0.8193(2) 0.065 Uiso 1 calc R .
C3 C 0.1387(2) 1.3405(4) 0.8164(2) 0.0596(13) Uani 1 d . .
H3A H 0.1324(2) 1.3576(4) 0.7768(2) 0.071 Uiso 1 calc R .
C4 C 0.1107(2) 1.3857(3) 0.8467(2) 0.0547(13) Uani 1 d . .
C5 C 0.1212(2) 1.3584(3) 0.9042(2) 0.0514(12) Uani 1 d . .
H5A H 0.1028(2) 1.3885(3) 0.9265(2) 0.062 Uiso 1 calc R .
C6 C 0.1575(2) 1.2888(3) 0.9306(2) 0.0438(11) Uani 1 d . .
H6A H 0.1636(2) 1.2718(3) 0.9702(2) 0.053 Uiso 1 calc R .
C7 C 0.0713(2) 1.4625(4) 0.8190(3) 0.085(2) Uani 1 d . .
H7A H 0.0557(2) 1.4857(4) 0.8475(3) 0.127 Uiso 1 calc R .
H7B H 0.0441(2) 1.4361(4) 0.7850(3) 0.127 Uiso 1 calc R .
H7C H 0.0886(2) 1.5155(4) 0.8066(3) 0.127 Uiso 1 calc R .
C8 C 0.2707(2) 1.1196(3) 0.8933(2) 0.0398(10) Uani 1 d . .
H8A H 0.2521(2) 1.1337(3) 0.8515(2) 0.048 Uiso 1 calc R .
H8B H 0.3020(2) 1.1607(3) 0.9065(2) 0.048 Uiso 1 calc R .
C9 C 0.24243(15) 0.8921(3) 1.0455(2) 0.0339(10) Uani 1 d . .
C10 C 0.2081(2) 0.8287(3) 1.0578(2) 0.0386(10) Uani 1 d . .
H10A H 0.1864(2) 0.7889(3) 1.0279(2) 0.046 Uiso 1 calc R .
C11 C 0.2059(2) 0.8240(3) 1.1144(2) 0.0481(12) Uani 1 d . .
H11A H 0.1818(2) 0.7818(3) 1.1222(2) 0.058 Uiso 1 calc R .
C12 C 0.2380(2) 0.8793(4) 1.1593(2) 0.0535(13) Uani 1 d . .
C13 C 0.2727(2) 0.9401(4) 1.1465(2) 0.0527(12) Uani 1 d . .
H13A H 0.2951(2) 0.9784(4) 1.1768(2) 0.063 Uiso 1 calc R .
C14 C 0.2757(2) 0.9469(3) 1.0904(2) 0.0413(11) Uani 1 d . .
H14A H 0.3002(2) 0.9886(3) 1.0829(2) 0.050 Uiso 1 calc R .
C15 C 0.2346(3) 0.8728(5) 1.2206(2) 0.089(2) Uani 1 d . .
H15A H 0.2599(3) 0.9165(5) 1.2467(2) 0.133 Uiso 1 calc R .
H15B H 0.2422(3) 0.8073(5) 1.2351(2) 0.133 Uiso 1 calc R .
H15C H 0.1994(3) 0.8904(5) 1.2193(2) 0.133 Uiso 1 calc R .
C16 C 0.29596(15) 0.9608(3) 0.9669(2) 0.0376(10) Uani 1 d . .
H16A H 0.30506(15) 1.0136(3) 0.9956(2) 0.045 Uiso 1 calc R .
H16B H 0.32509(15) 0.9145(3) 0.9781(2) 0.045 Uiso 1 calc R .
C17 C 0.1399(2) 0.8831(3) 0.7917(2) 0.0372(10) Uani 1 d . .
C18 C 0.1554(2) 0.7885(3) 0.7937(2) 0.0550(13) Uani 1 d . .
H18A H 0.1900(2) 0.7710(3) 0.8162(2) 0.066 Uiso 1 calc R .
C19 C 0.1207(2) 0.7193(4) 0.7630(2) 0.0598(13) Uani 1 d . .
H19A H 0.1319(2) 0.6548(4) 0.7657(2) 0.072 Uiso 1 calc R .
C20 C 0.0702(2) 0.7411(4) 0.7284(2) 0.0504(12) Uani 1 d . .
C21 C 0.0548(2) 0.8354(4) 0.7279(2) 0.0582(13) Uani 1 d . .
H21A H 0.0200(2) 0.8523(4) 0.7060(2) 0.070 Uiso 1 calc R .
C22 C 0.0890(2) 0.9059(4) 0.7586(2) 0.0503(12) Uani 1 d . .
H22A H 0.0774(2) 0.9702(4) 0.7569(2) 0.060 Uiso 1 calc R .
C23 C 0.0332(2) 0.6652(4) 0.6931(2) 0.073(2) Uani 1 d . .
H23A H 0.0511(2) 0.6034(4) 0.6990(2) 0.110 Uiso 1 calc R .
H23B H 0.0220(2) 0.6821(4) 0.6516(2) 0.110 Uiso 1 calc R .
H23C H 0.0028(2) 0.6611(4) 0.7058(2) 0.110 Uiso 1 calc R .
C24 C 0.24834(15) 0.9387(3) 0.8477(2) 0.0398(10) Uani 1 d . .
H24A H 0.25044(15) 0.8715(3) 0.8610(2) 0.048 Uiso 1 calc R .
H24B H 0.25912(15) 0.9409(3) 0.8127(2) 0.048 Uiso 1 calc R .
C25 C 0.3485(2) 0.9975(3) 0.8967(2) 0.0381(10) Uani 1 d . .
C26 C 0.3891(2) 1.0534(3) 0.9341(2) 0.0515(12) Uani 1 d . .
H26A H 0.3807(2) 1.1005(3) 0.9576(2) 0.062 Uiso 1 calc R .
C27 C 0.4415(2) 1.0424(4) 0.9383(2) 0.0622(14) Uani 1 d . .
H27A H 0.4675(2) 1.0819(4) 0.9639(2) 0.075 Uiso 1 calc R .
C28 C 0.4548(2) 0.9743(4) 0.9051(3) 0.065(2) Uani 1 d . .
H28A H 0.4902(2) 0.9650(4) 0.9087(3) 0.077 Uiso 1 calc R .
C29 C 0.4166(2) 0.9196(4) 0.8667(2) 0.0632(15) Uani 1 d . .
H29A H 0.4256(2) 0.8743(4) 0.8426(2) 0.076 Uiso 1 calc R .
C30 C 0.3642(2) 0.9304(3) 0.8630(2) 0.0519(12) Uani 1 d . .
H30A H 0.3386(2) 0.8910(3) 0.8367(2) 0.062 Uiso 1 calc R .
C31 C 0.1076(2) 1.0821(3) 1.0088(2) 0.0366(10) Uani 1 d . .
C32 C 0.0684(2) 1.1375(3) 1.0177(2) 0.0501(12) Uani 1 d . .
H32A H 0.0355(2) 1.1423(3) 0.9878(2) 0.060 Uiso 1 calc R .
C33 C 0.0772(2) 1.1856(4) 1.0699(2) 0.0631(14) Uani 1 d . .
H33A H 0.0501(2) 1.2232(4) 1.0753(2) 0.076 Uiso 1 calc R .
C34 C 0.1242(2) 1.1801(4) 1.1140(2) 0.0609(14) Uani 1 d . .
H34A H 0.1297(2) 1.2128(4) 1.1498(2) 0.073 Uiso 1 calc R .
C35 C 0.1637(2) 1.1259(4) 1.1056(2) 0.0654(15) Uani 1 d . .
H35A H 0.1965(2) 1.1209(4) 1.1358(2) 0.079 Uiso 1 calc R .
C36 C 0.1555(2) 1.0790(3) 1.0531(2) 0.0552(13) Uani 1 d . .
H36A H 0.1832(2) 1.0439(3) 1.0474(2) 0.066 Uiso 1 calc R .
C37 C 0.0383(2) 1.0621(3) 0.8903(2) 0.0388(10) Uani 1 d . .
C38 C 0.0397(2) 1.1417(3) 0.8572(2) 0.0602(14) Uani 1 d . .
H38A H 0.0722(2) 1.1671(3) 0.8580(2) 0.072 Uiso 1 calc R .
C39 C -0.0063(2) 1.1849(4) 0.8227(2) 0.076(2) Uani 1 d . .
H39A H -0.0050(2) 1.2400(4) 0.8006(2) 0.091 Uiso 1 calc R .
C40 C -0.0539(2) 1.1481(4) 0.8205(2) 0.069(2) Uani 1 d . .
H40A H -0.0853(2) 1.1778(4) 0.7970(2) 0.083 Uiso 1 calc R .
C41 C -0.0557(2) 1.0679(4) 0.8527(2) 0.0602(13) Uani 1 d . .
H41A H -0.0883(2) 1.0420(4) 0.8511(2) 0.072 Uiso 1 calc R .
C42 C -0.0101(2) 1.0248(3) 0.8875(2) 0.0489(12) Uani 1 d . .
H42A H -0.0118(2) 0.9697(3) 0.9095(2) 0.059 Uiso 1 calc R .
C43 C 0.08547(15) 0.8924(3) 0.9572(2) 0.0365(10) Uani 1 d . .
C44 C 0.0925(2) 0.8194(3) 0.9207(2) 0.0456(11) Uani 1 d . .
H44A H 0.1015(2) 0.8350(3) 0.8873(2) 0.055 Uiso 1 calc R .
C45 C 0.0862(2) 0.7241(3) 0.9338(2) 0.0563(13) Uani 1 d . .
H45A H 0.0906(2) 0.6749(3) 0.9090(2) 0.068 Uiso 1 calc R .
C46 C 0.0735(2) 0.7011(4) 0.9831(2) 0.0573(14) Uani 1 d . .
H46A H 0.0698(2) 0.6361(4) 0.9922(2) 0.069 Uiso 1 calc R .
C47 C 0.0663(2) 0.7724(4) 1.0187(2) 0.0539(13) Uani 1 d . .
H47A H 0.0570(2) 0.7565(4) 1.0519(2) 0.065 Uiso 1 calc R .
C48 C 0.0726(2) 0.8677(3) 1.0060(2) 0.0451(11) Uani 1 d . .
H48A H 0.0680(2) 0.9163(3) 1.0311(2) 0.054 Uiso 1 calc R .

loop_
_atom_type_symbol
_atom_type_description
_atom_type_scat_dispersion_real
_atom_type_scat_dispersion_imag
_atom_type_scat_source
C C 0.0033 0.0016 'International Tables Vol C Tables 4.2.6.8 and 6.1.1.4'
H H 0.0000 0.0000 'International Tables Vol C Tables 4.2.6.8 and 6.1.1.4'
B B 0.0013 0.0007 'International Tables Vol C Tables 4.2.6.8 and 6.1.1.4'
P P 0.1023 0.0942 'International Tables Vol C Tables 4.2.6.8 and 6.1.1.4'
S S 0.1246 0.1234 'International Tables Vol C Tables 4.2.6.8 and 6.1.1.4'
Cu Cu 0.3201 1.2651 'International Tables Vol C Tables 4.2.6.8 and 6.1.1.4'

loop_
_geom_angle_atom_site_label_1
_geom_angle_atom_site_label_2
_geom_angle_atom_site_label_3
_geom_angle
_geom_angle_site_symmetry_1
_geom_angle_site_symmetry_3
_geom_angle_publ_flag
P Cu S3 127.35(5) . . ?
P Cu S1 121.41(4) . . ?
S3 Cu S1 93.89(4) . . ?
P Cu S2 116.19(4) . . ?
S3 Cu S2 94.12(5) . . ?
S1 Cu S2 96.84(4) . . ?
C1 S1 C8 108.2(2) . . ?
C1 S1 Cu 103.54(13) . . ?
C8 S1 Cu 102.45(14) . . ?
C9 S2 C16 107.7(2) . . ?
C9 S2 Cu 112.09(13) . . ?
C16 S2 Cu 100.61(14) . . ?
C17 S3 C24 107.0(2) . . ?
C17 S3 Cu 112.43(13) . . ?
C24 S3 Cu 102.94(14) . . ?
C43 P C31 104.5(2) . . ?
C43 P C37 104.9(2) . . ?
C31 P C37 102.7(2) . . ?
C43 P Cu 108.65(13) . . ?
C31 P Cu 112.53(14) . . ?
C37 P Cu 122.00(14) . . ?
C25 B C24 109.9(3) . . ?
C25 B C8 108.7(3) . . ?
C24 B C8 110.8(3) . . ?
C25 B C16 103.4(3) . . ?
C24 B C16 111.4(3) . . ?
C8 B C16 112.5(3) . . ?
C2 C1 C6 118.2(4) . . ?
C2 C1 S1 125.5(3) . . ?
C6 C1 S1 116.2(3) . . ?
C1 C2 C3 120.2(4) . . ?
C4 C3 C2 122.5(4) . . ?
C3 C4 C5 116.6(4) . . ?
C3 C4 C7 121.8(5) . . ?
C5 C4 C7 121.6(5) . . ?
C4 C5 C6 122.4(4) . . ?
C5 C6 C1 120.0(4) . . ?
B C8 S1 112.3(3) . . ?
C10 C9 C14 119.4(4) . . ?
C10 C9 S2 116.0(3) . . ?
C14 C9 S2 124.5(3) . . ?
C9 C10 C11 119.6(4) . . ?
C12 C11 C10 121.6(4) . . ?
C11 C12 C13 117.9(4) . . ?
C11 C12 C15 120.4(5) . . ?
C13 C12 C15 121.7(5) . . ?
C12 C13 C14 121.9(4) . . ?
C9 C14 C13 119.5(4) . . ?
B C16 S2 112.9(3) . . ?
C18 C17 C22 118.3(4) . . ?
C18 C17 S3 125.1(3) . . ?
C22 C17 S3 116.6(3) . . ?
C19 C18 C17 120.2(4) . . ?
C18 C19 C20 122.3(5) . . ?
C21 C20 C19 116.9(4) . . ?
C21 C20 C23 121.4(5) . . ?
C19 C20 C23 121.7(5) . . ?
C20 C21 C22 121.7(4) . . ?
C17 C22 C21 120.5(4) . . ?
B C24 S3 112.2(3) . . ?
C30 C25 C26 114.8(4) . . ?
C30 C25 B 124.5(4) . . ?
C26 C25 B 120.2(4) . . ?
C27 C26 C25 123.0(5) . . ?
C28 C27 C26 119.7(5) . . ?
C27 C28 C29 119.8(5) . . ?
C28 C29 C30 120.2(5) . . ?
C25 C30 C29 122.4(5) . . ?
C36 C31 C32 117.9(4) . . ?
C36 C31 P 118.1(3) . . ?
C32 C31 P 124.0(3) . . ?
C33 C32 C31 120.4(4) . . ?
C34 C33 C32 121.2(4) . . ?
C33 C34 C35 119.0(5) . . ?
C36 C35 C34 120.1(5) . . ?
C35 C36 C31 121.4(4) . . ?
C38 C37 C42 118.7(4) . . ?
C38 C37 P 118.5(3) . . ?
C42 C37 P 122.5(3) . . ?
C37 C38 C39 120.4(5) . . ?
C40 C39 C38 120.5(5) . . ?
C41 C40 C39 119.5(5) . . ?
C40 C41 C42 120.5(5) . . ?
C41 C42 C37 120.4(4) . . ?
C48 C43 C44 118.9(4) . . ?
C48 C43 P 123.4(3) . . ?
C44 C43 P 117.4(3) . . ?
C45 C44 C43 119.9(4) . . ?
C46 C45 C44 120.2(5) . . ?
C47 C46 C45 120.1(4) . . ?
C46 C47 C48 120.1(4) . . ?
C43 C48 C47 120.8(4) . . ?

loop_
_geom_bond_atom_site_label_1
_geom_bond_atom_site_label_2
_geom_bond_distance
_geom_bond_site_symmetry_2
_geom_bond_publ_flag
Cu P 2.1946(12) . ?
Cu S3 2.309(2) . ?
Cu S1 2.3392(12) . ?
Cu S2 2.3551(12) . ?
S1 C1 1.772(4) . ?
S1 C8 1.815(4) . ?
S2 C9 1.779(4) . ?
S2 C16 1.808(4) . ?
S3 C17 1.774(4) . ?
S3 C24 1.817(4) . ?
P C43 1.823(4) . ?
P C31 1.825(4) . ?
P C37 1.827(4) . ?
B C25 1.636(6) . ?
B C24 1.649(6) . ?
B C8 1.659(6) . ?
B C16 1.666(6) . ?
C1 C2 1.365(6) . ?
C1 C6 1.393(6) . ?
C2 C3 1.381(6) . ?
C3 C4 1.367(7) . ?
C4 C5 1.369(7) . ?
C4 C7 1.495(6) . ?
C5 C6 1.371(6) . ?
C9 C10 1.378(5) . ?
C9 C14 1.379(6) . ?
C10 C11 1.383(6) . ?
C11 C12 1.371(7) . ?
C12 C13 1.368(6) . ?
C12 C15 1.512(6) . ?
C13 C14 1.382(6) . ?
C17 C18 1.373(6) . ?
C17 C22 1.376(6) . ?
C18 C19 1.372(6) . ?
C19 C20 1.372(6) . ?
C20 C21 1.370(7) . ?
C20 C23 1.502(6) . ?
C21 C22 1.378(6) . ?
C25 C30 1.391(6) . ?
C25 C26 1.397(6) . ?
C26 C27 1.391(6) . ?
C27 C28 1.359(7) . ?
C28 C29 1.362(7) . ?
C29 C30 1.396(6) . ?
C31 C36 1.374(6) . ?
C31 C32 1.381(5) . ?
C32 C33 1.370(6) . ?
C33 C34 1.357(7) . ?
C34 C35 1.374(7) . ?
C35 C36 1.369(6) . ?
C37 C38 1.369(6) . ?
C37 C42 1.386(6) . ?
C38 C39 1.378(7) . ?
C39 C40 1.367(7) . ?
C40 C41 1.365(7) . ?
C41 C42 1.371(6) . ?
C43 C48 1.374(6) . ?
C43 C44 1.393(6) . ?
C44 C45 1.382(6) . ?
C45 C46 1.376(7) . ?
C46 C47 1.364(7) . ?
C47 C48 1.379(6) . ?
